data_4309982
loop_
_publ_author_name
'Ned J. Hardman'
'Xinggao Fang'
'Brian L. Scott'
'Robert J. Wright'
'Richard L. Martin'
'Gregory J. Kubas'

_publ_section_title
;
High-Spin Diimine Complexes of Iron(II) Reject Binding of Carbon
Monoxide: Theoretical Analysis of Thermodynamic Factors Inhibiting or
Favoring Spin-Crossover
;
_journal_name_full 'Inorganic Chemistry'
_journal_page_first 8306
_journal_page_last 8316
_journal_paper_doi 10.1021/ic050966h
_journal_volume 44
_journal_year 2005
_chemical_formula_sum 'C16 H30 F6 Fe N4 O6 S2'
_chemical_formula_weight 608.41
_chemical_name_systematic
; 
 ? 
;
_space_group_IT_number 14
_symmetry_cell_setting monoclinic
_symmetry_space_group_name_Hall '-P 2yn'
_symmetry_space_group_name_H-M 'P 1 21/n 1'
_atom_sites_solution_hydrogens geom
_atom_sites_solution_primary direct
_atom_sites_solution_secondary difmap
_audit_creation_method SHELXL-97
_cell_angle_alpha 90.00
_cell_angle_beta 92.345(7)
_cell_angle_gamma 90.00
_cell_formula_units_Z 4
_cell_length_a 10.957(7)
_cell_length_b 16.085(8)
_cell_length_c 14.554(9)
_cell_measurement_temperature 203(2)
_cell_volume 2563(3)
_computing_structure_refinement 'SHELXL-97 (Sheldrick, 1997)'
_computing_structure_solution 'SHELXS-97 (Sheldrick, 1990)'
_diffrn_ambient_temperature 203(2)
_diffrn_measured_fraction_theta_full 0.890
_diffrn_measured_fraction_theta_max 0.890
_diffrn_radiation_monochromator graphite
_diffrn_radiation_source 'fine-focus sealed tube'
_diffrn_radiation_type MoK\a
_diffrn_radiation_wavelength 0.71073
_diffrn_reflns_av_R_equivalents 0.0259
_diffrn_reflns_av_sigmaI/netI 0.0247
_diffrn_reflns_limit_h_max 11
_diffrn_reflns_limit_h_min -12
_diffrn_reflns_limit_k_max 8
_diffrn_reflns_limit_k_min -16
_diffrn_reflns_limit_l_max 16
_diffrn_reflns_limit_l_min -16
_diffrn_reflns_number 7897
_diffrn_reflns_theta_full 23.22
_diffrn_reflns_theta_max 23.22
_diffrn_reflns_theta_min 1.89
_exptl_absorpt_coefficient_mu 0.833
_exptl_absorpt_correction_T_max 0.8188
_exptl_absorpt_correction_T_min 0.6759
_exptl_crystal_density_diffrn 1.577
_exptl_crystal_density_method 'not measured'
_exptl_crystal_F_000 1256
_exptl_crystal_size_max 0.51
_exptl_crystal_size_mid 0.30
_exptl_crystal_size_min 0.25
_refine_diff_density_max 0.801
_refine_diff_density_min -0.530
_refine_diff_density_rms 0.093
_refine_ls_extinction_method none
_refine_ls_goodness_of_fit_ref 1.408
_refine_ls_hydrogen_treatment mixed
_refine_ls_matrix_type full
_refine_ls_number_parameters 340
_refine_ls_number_reflns 3257
_refine_ls_number_restraints 0
_refine_ls_restrained_S_all 1.408
_refine_ls_R_factor_all 0.0807
_refine_ls_R_factor_gt 0.0709
_refine_ls_shift/su_max 0.001
_refine_ls_shift/su_mean 0.000
_refine_ls_structure_factor_coef Fsqd
_refine_ls_weighting_details 'calc w=1/[\s^2^(Fo^2^)+(0.1433P)^2^+0.0000P] where P=(Fo^2^+2Fc^2^)/3'
_refine_ls_weighting_scheme calc
_refine_ls_wR_factor_gt 0.2256
_refine_ls_wR_factor_ref 0.2343
_reflns_number_gt 2836
_reflns_number_total 3257
_reflns_threshold_expression >2sigma(I)
_cod_data_source_file ic050966hsi20050615_105904_3.cif
_cod_data_source_block ccd663
_cod_original_sg_symbol_H-M 'P 21/n'
_cod_database_code 4309982

loop_
_symmetry_equiv_pos_as_xyz
'x, y, z'
'-x+1/2, y+1/2, -z+1/2'
'-x, -y, -z'
'x-1/2, -y-1/2, z-1/2'

loop_
_atom_site_label
_atom_site_type_symbol
_atom_site_fract_x
_atom_site_fract_y
_atom_site_fract_z
_atom_site_U_iso_or_equiv
_atom_site_adp_type
_atom_site_occupancy
_atom_site_symmetry_multiplicity
_atom_site_calc_flag
_atom_site_refinement_flags
_atom_site_disorder_assembly
_atom_site_disorder_group
Fe1 Fe 0.55191(7) 0.76141(6) 0.40533(5) 0.0318(4) Uani 1 1 d . . .
S1 S 0.29557(18) 0.8810(2) 0.36918(13) 0.0404(11) Uani 0.837(11) 1 d P . .
S1A S 0.2740(13) 0.8307(16) 0.3572(9) 0.061(5) Uiso 0.163(11) 1 d P . .
S2 S 0.7632(2) 0.6189(2) 0.3537(4) 0.0472(14) Uani 0.802(16) 1 d P . .
S2A S 0.7513(9) 0.6038(8) 0.3988(14) 0.041(4) Uiso 0.198(16) 1 d P . .
F1 F 0.1778(5) 0.7411(3) 0.3531(4) 0.0820(16) Uani 1 1 d . . .
F2 F 0.0619(4) 0.8519(5) 0.3469(5) 0.108(2) Uani 1 1 d . . .
F3 F 0.1404(5) 0.8116(6) 0.4770(4) 0.119(2) Uani 1 1 d . . .
F4 F 0.9671(5) 0.6542(4) 0.4471(5) 0.100(2) Uani 1 1 d . . .
F5 F 0.9653(5) 0.5379(4) 0.3802(5) 0.106(2) Uani 1 1 d . . .
F6 F 0.8607(8) 0.5642(6) 0.5070(6) 0.154(3) Uani 1 1 d . . .
O1 O 0.3907(4) 0.8319(3) 0.4181(3) 0.0436(11) Uani 1 1 d . . .
O2 O 0.3021(5) 0.8811(4) 0.2729(4) 0.0734(17) Uani 1 1 d . . .
O3 O 0.2688(6) 0.9597(4) 0.4120(5) 0.092(2) Uani 1 1 d . . .
O4 O 0.7146(4) 0.6893(3) 0.4027(3) 0.0432(11) Uani 1 1 d . . .
O5 O 0.6964(6) 0.5484(5) 0.3417(6) 0.080(3) Uani 0.75 1 d P . .
O5A O 0.739(2) 0.5625(18) 0.4768(17) 0.082(7) Uiso 0.25 1 d P . .
O6 O 0.8129(10) 0.6451(7) 0.2679(5) 0.097(3) Uani 0.75 1 d P . .
O6A O 0.944(2) 0.6592(16) 0.3127(14) 0.068(6) Uiso 0.25 1 d P . .
C1 C 0.4019(6) 0.6160(5) 0.3387(5) 0.0453(17) Uani 1 1 d . . .
C2 C 0.4626(6) 0.6484(5) 0.2557(4) 0.0475(18) Uani 1 1 d . . .
C12 C 0.7061(7) 0.8611(5) 0.2632(5) 0.0549(19) Uani 1 1 d . . .
H12A H 0.7622 0.8146 0.2615 0.066 Uiso 1 1 calc R . .
H12B H 0.7505 0.9104 0.2456 0.066 Uiso 1 1 calc R . .
C9 C 0.5561(8) 0.8623(5) 0.5940(5) 0.058(2) Uani 1 1 d . . .
H9A H 0.5698 0.8655 0.6595 0.087 Uiso 1 1 calc R . .
H9B H 0.4745 0.8804 0.5778 0.087 Uiso 1 1 calc R . .
H9C H 0.6136 0.8974 0.5645 0.087 Uiso 1 1 calc R . .
C11 C 0.6034(8) 0.8464(5) 0.1921(5) 0.063(2) Uani 1 1 d . . .
H11A H 0.5322 0.8773 0.2100 0.076 Uiso 1 1 calc R . .
H11B H 0.6277 0.8683 0.1336 0.076 Uiso 1 1 calc R . .
C8 C 0.6933(7) 0.7474(5) 0.6002(5) 0.060(2) Uani 1 1 d . . .
H8A H 0.6966 0.7526 0.6660 0.091 Uiso 1 1 calc R . .
H8B H 0.7558 0.7813 0.5750 0.091 Uiso 1 1 calc R . .
H8C H 0.7061 0.6903 0.5837 0.091 Uiso 1 1 calc R . .
C10 C 0.5681(8) 0.7568(6) 0.1795(5) 0.063(2) Uani 1 1 d . . .
H10A H 0.5107 0.7522 0.1272 0.076 Uiso 1 1 calc R . .
H10B H 0.6402 0.7249 0.1657 0.076 Uiso 1 1 calc R . .
C4 C 0.4646(8) 0.5927(6) 0.1726(5) 0.070(2) Uani 1 1 d . . .
H4A H 0.5458 0.5909 0.1504 0.106 Uiso 1 1 calc R . .
H4B H 0.4095 0.6141 0.1254 0.106 Uiso 1 1 calc R . .
H4C H 0.4397 0.5377 0.1892 0.106 Uiso 1 1 calc R . .
C13 C 0.7821(6) 0.8801(5) 0.4166(6) 0.062(2) Uani 1 1 d . . .
H13A H 0.8324 0.9226 0.3913 0.092 Uiso 1 1 calc R . .
H13B H 0.8252 0.8282 0.4174 0.092 Uiso 1 1 calc R . .
H13C H 0.7627 0.8950 0.4782 0.092 Uiso 1 1 calc R . .
C15 C 0.1613(7) 0.8186(7) 0.3874(6) 0.074(3) Uani 1 1 d . . .
C6 C 0.4657(7) 0.6341(6) 0.5843(5) 0.061(2) Uani 1 1 d . . .
H6B H 0.4340 0.6039 0.6359 0.073 Uiso 1 1 calc R . .
H6C H 0.5473 0.6133 0.5747 0.073 Uiso 1 1 calc R . .
C7 C 0.4748(7) 0.7263(5) 0.6100(5) 0.057(2) Uani 1 1 d . . .
H7A H 0.3965 0.7522 0.5955 0.068 Uiso 1 1 calc R . .
H7B H 0.4901 0.7304 0.6759 0.068 Uiso 1 1 calc R . .
C3 C 0.3050(8) 0.5529(6) 0.3250(6) 0.075(3) Uani 1 1 d . . .
H3B H 0.2513 0.5550 0.3754 0.112 Uiso 1 1 calc R . .
H3C H 0.3413 0.4987 0.3221 0.112 Uiso 1 1 calc R . .
H3D H 0.2595 0.5641 0.2686 0.112 Uiso 1 1 calc R . .
C14 C 0.6051(7) 0.9546(5) 0.3666(5) 0.0548(18) Uani 1 1 d . . .
H14A H 0.6585 0.9980 0.3471 0.082 Uiso 1 1 calc R . .
H14B H 0.5845 0.9643 0.4292 0.082 Uiso 1 1 calc R . .
H14C H 0.5320 0.9544 0.3280 0.082 Uiso 1 1 calc R . .
C5 C 0.3862(7) 0.6150(5) 0.4997(5) 0.060(2) Uani 1 1 d . . .
H5B H 0.3755 0.5553 0.4943 0.072 Uiso 1 1 calc R . .
H5C H 0.3063 0.6398 0.5061 0.072 Uiso 1 1 calc R . .
C16 C 0.9025(9) 0.5966(8) 0.4157(10) 0.106(4) Uani 1 1 d . . .
N1 N 0.4395(5) 0.6466(4) 0.4165(4) 0.0412(13) Uani 1 1 d . . .
N3 N 0.5722(5) 0.7750(4) 0.5632(3) 0.0431(13) Uani 1 1 d . . .
N2 N 0.5117(5) 0.7201(4) 0.2621(3) 0.0437(14) Uani 1 1 d . . .
N4 N 0.6685(5) 0.8719(4) 0.3597(4) 0.0429(13) Uani 1 1 d . . .

loop_
_atom_site_aniso_label
_atom_site_aniso_U_11
_atom_site_aniso_U_22
_atom_site_aniso_U_33
_atom_site_aniso_U_23
_atom_site_aniso_U_13
_atom_site_aniso_U_12
Fe1 0.0353(6) 0.0259(7) 0.0345(6) 0.0005(3) 0.0032(3) 0.0005(3)
S1 0.0401(12) 0.034(2) 0.0465(12) -0.0024(9) -0.0045(8) 0.0055(10)
S2 0.0484(14) 0.0359(18) 0.057(3) -0.0072(14) 0.0031(11) 0.0084(10)
F1 0.088(4) 0.052(4) 0.105(4) -0.003(3) -0.010(3) -0.009(3)
F2 0.047(3) 0.122(6) 0.154(6) 0.004(4) -0.008(3) 0.010(3)
F3 0.106(4) 0.180(8) 0.073(3) 0.003(4) 0.040(3) -0.023(5)
F4 0.060(3) 0.089(5) 0.150(5) -0.026(4) -0.020(3) -0.005(3)
F5 0.072(3) 0.074(5) 0.170(6) -0.038(4) -0.014(3) 0.044(3)
F6 0.158(7) 0.167(10) 0.136(6) 0.048(6) -0.008(5) 0.052(6)
O1 0.039(2) 0.043(3) 0.049(2) 0.004(2) -0.0011(18) 0.012(2)
O2 0.082(4) 0.083(5) 0.055(3) 0.019(3) -0.004(3) -0.001(3)
O3 0.089(4) 0.054(5) 0.128(5) -0.027(4) -0.035(4) 0.025(4)
O4 0.042(2) 0.025(3) 0.063(3) -0.0070(19) 0.0024(18) 0.0079(19)
O5 0.048(4) 0.040(5) 0.149(7) -0.053(5) -0.020(4) 0.010(3)
O6 0.141(8) 0.087(8) 0.066(5) 0.010(4) 0.035(5) 0.033(6)
C1 0.049(4) 0.025(5) 0.061(4) -0.008(3) -0.008(3) 0.007(3)
C2 0.059(4) 0.040(5) 0.042(3) -0.010(3) -0.014(3) 0.018(4)
C12 0.062(4) 0.027(5) 0.078(5) 0.011(3) 0.030(4) 0.000(3)
C9 0.083(5) 0.039(5) 0.053(4) -0.010(3) -0.003(3) 0.010(4)
C11 0.090(6) 0.055(6) 0.046(4) 0.015(3) 0.023(4) 0.018(4)
C8 0.065(5) 0.071(6) 0.045(4) 0.001(3) -0.010(3) 0.011(4)
C10 0.078(5) 0.077(7) 0.036(4) 0.000(3) 0.005(3) 0.009(4)
C4 0.094(6) 0.060(6) 0.055(4) -0.024(4) -0.015(4) -0.002(5)
C13 0.035(4) 0.047(6) 0.103(6) 0.001(4) 0.008(3) -0.011(3)
C15 0.054(5) 0.094(9) 0.072(5) -0.001(5) 0.000(4) 0.005(5)
C6 0.075(5) 0.058(6) 0.050(4) 0.022(3) 0.020(3) 0.004(4)
C7 0.072(5) 0.060(6) 0.039(3) 0.006(3) 0.018(3) 0.005(4)
C3 0.071(5) 0.064(7) 0.087(6) 0.008(4) -0.023(4) -0.018(4)
C14 0.059(4) 0.028(5) 0.078(5) 0.009(3) 0.018(3) 0.000(3)
C5 0.062(4) 0.047(6) 0.071(5) 0.015(4) 0.019(4) -0.010(4)
C16 0.055(6) 0.093(10) 0.168(12) -0.053(9) -0.024(6) 0.027(6)
N1 0.043(3) 0.022(4) 0.059(3) 0.005(2) 0.006(2) -0.004(2)
N3 0.053(3) 0.037(4) 0.039(3) -0.003(2) -0.003(2) 0.003(3)
N2 0.053(3) 0.041(4) 0.037(3) -0.001(2) -0.001(2) 0.004(3)
N4 0.042(3) 0.026(4) 0.062(3) 0.003(2) 0.014(2) 0.001(2)

loop_
_atom_type_symbol
_atom_type_description
_atom_type_scat_dispersion_real
_atom_type_scat_dispersion_imag
_atom_type_scat_source
C C 0.0033 0.0016 'International Tables Vol C Tables 4.2.6.8 and 6.1.1.4'
H H 0.0000 0.0000 'International Tables Vol C Tables 4.2.6.8 and 6.1.1.4'
N N 0.0061 0.0033 'International Tables Vol C Tables 4.2.6.8 and 6.1.1.4'
O O 0.0106 0.0060 'International Tables Vol C Tables 4.2.6.8 and 6.1.1.4'
F F 0.0171 0.0103 'International Tables Vol C Tables 4.2.6.8 and 6.1.1.4'
S S 0.1246 0.1234 'International Tables Vol C Tables 4.2.6.8 and 6.1.1.4'
Fe Fe 0.3463 0.8444 'International Tables Vol C Tables 4.2.6.8 and 6.1.1.4'

loop_
_geom_angle_atom_site_label_1
_geom_angle_atom_site_label_2
_geom_angle_atom_site_label_3
_geom_angle
_geom_angle_site_symmetry_1
_geom_angle_site_symmetry_3
_geom_angle_publ_flag
O1 Fe1 O4 175.96(16) . . ?
O1 Fe1 N2 96.24(19) . . ?
O4 Fe1 N2 87.39(19) . . ?
O1 Fe1 N1 88.38(19) . . ?
O4 Fe1 N1 90.89(19) . . ?
N2 Fe1 N1 74.4(2) . . ?
O1 Fe1 N4 94.97(19) . . ?
O4 Fe1 N4 86.60(19) . . ?
N2 Fe1 N4 92.9(2) . . ?
N1 Fe1 N4 167.21(19) . . ?
O1 Fe1 N3 84.76(18) . . ?
O4 Fe1 N3 91.30(18) . . ?
N2 Fe1 N3 166.4(2) . . ?
N1 Fe1 N3 92.1(2) . . ?
N4 Fe1 N3 100.5(2) . . ?
S1A S1 O2 79.8(9) . . ?
S1A S1 O3 148.5(10) . . ?
O2 S1 O3 116.6(4) . . ?
S1A S1 O1 77.0(10) . . ?
O2 S1 O1 114.8(3) . . ?
O3 S1 O1 114.5(3) . . ?
S1A S1 C15 44.6(10) . . ?
O2 S1 C15 102.8(4) . . ?
O3 S1 C15 104.0(5) . . ?
O1 S1 C15 101.3(4) . . ?
S1 S1A C15 108.7(17) . . ?
S1 S1A O2 66.2(12) . . ?
C15 S1A O2 124.3(11) . . ?
S1 S1A O1 69.7(12) . . ?
C15 S1A O1 124.9(10) . . ?
O2 S1A O1 105.7(12) . . ?
S1 S1A F1 157.6(14) . . ?
C15 S1A F1 49.0(9) . . ?
O2 S1A F1 123.0(12) . . ?
O1 S1A F1 120.6(12) . . ?
S2A S2 O5 73.6(10) . . ?
S2A S2 O6 168.3(9) . . ?
O5 S2 O6 110.7(7) . . ?
S2A S2 O4 74.3(9) . . ?
O5 S2 O4 120.5(4) . . ?
O6 S2 O4 110.8(5) . . ?
S2A S2 C16 69.7(9) . . ?
O5 S2 C16 110.2(6) . . ?
O6 S2 C16 98.7(6) . . ?
O4 S2 C16 103.4(4) . . ?
S2A S2 O5A 7.1(12) . . ?
O5 S2 O5A 69.6(9) . . ?
O6 S2 O5A 163.4(9) . . ?
O4 S2 O5A 81.4(8) . . ?
C16 S2 O5A 66.7(9) . . ?
S2A S2 O6A 123.4(10) . . ?
O5 S2 O6A 134.6(7) . . ?
O6 S2 O6A 45.7(7) . . ?
O4 S2 O6A 104.9(7) . . ?
C16 S2 O6A 55.3(8) . . ?
O5A S2 O6A 121.7(9) . . ?
S2 S2A O5 75.6(12) . . ?
S2 S2A O5A 169.0(18) . . ?
O5 S2A O5A 98.0(17) . . ?
S2 S2A O4 76.9(12) . . ?
O5 S2A O4 122.7(10) . . ?
O5A S2A O4 114.0(16) . . ?
S2 S2A C16 86.6(12) . . ?
O5 S2A C16 117.5(9) . . ?
O5A S2A C16 88.6(15) . . ?
O4 S2A C16 109.8(8) . . ?
S2 S2A O6 7.8(6) . . ?
O5 S2A O6 78.8(11) . . ?
O5A S2A O6 163.5(14) . . ?
O4 S2A O6 80.6(10) . . ?
C16 S2A O6 78.8(9) . . ?
S2 S2A F6 133.5(11) . . ?
O5 S2A F6 120.3(10) . . ?
O5A S2A F6 42.4(12) . . ?
O4 S2A F6 115.1(8) . . ?
C16 S2A F6 46.9(7) . . ?
O6 S2A F6 125.7(7) . . ?
C15 F1 S1A 48.2(7) . . ?
O5A F6 C16 92.8(12) . . ?
O5A F6 S2A 40.1(12) . . ?
C16 F6 S2A 53.5(6) . . ?
S1 O1 S1A 33.2(9) . . ?
S1 O1 Fe1 145.6(3) . . ?
S1A O1 Fe1 128.8(8) . . ?
S1 O2 S1A 33.9(9) . . ?
S2A O4 S2 28.8(6) . . ?
S2A O4 Fe1 139.4(5) . . ?
S2 O4 Fe1 139.3(3) . . ?
S2A O5 S2 30.8(7) . . ?
F6 O5A S2A 97.5(17) . . ?
F6 O5A S2 96.4(14) . . ?
S2A O5A S2 3.9(6) . . ?
S2 O6 O6A 93.1(9) . . ?
S2 O6 S2A 3.9(3) . . ?
O6A O6 S2A 89.5(9) . . ?
O6 O6A C16 90.5(12) . . ?
O6 O6A S2 41.3(6) . . ?
C16 O6A S2 51.1(6) . . ?
N1 C1 C2 116.1(6) . . ?
N1 C1 C3 125.8(7) . . ?
C2 C1 C3 118.1(6) . . ?
N2 C2 C1 117.2(6) . . ?
N2 C2 C4 125.3(7) . . ?
C1 C2 C4 117.5(8) . . ?
N4 C12 C11 115.8(6) . . ?
C10 C11 C12 114.5(6) . . ?
N2 C10 C11 113.1(6) . . ?
S1A C15 F2 123.0(10) . . ?
S1A C15 F1 82.8(12) . . ?
F2 C15 F1 109.0(7) . . ?
S1A C15 F3 121.9(9) . . ?
F2 C15 F3 107.2(7) . . ?
F1 C15 F3 108.2(9) . . ?
S1A C15 S1 26.7(11) . . ?
F2 C15 S1 111.6(7) . . ?
F1 C15 S1 109.5(6) . . ?
F3 C15 S1 111.3(6) . . ?
C7 C6 C5 115.2(6) . . ?
N3 C7 C6 115.7(6) . . ?
N1 C5 C6 111.6(6) . . ?
F4 C16 F5 112.9(8) . . ?
F4 C16 F6 97.0(10) . . ?
F5 C16 F6 106.5(11) . . ?
F4 C16 S2A 123.4(9) . . ?
F5 C16 S2A 122.3(9) . . ?
F6 C16 S2A 79.6(10) . . ?
F4 C16 S2 120.1(10) . . ?
F5 C16 S2 113.9(8) . . ?
F6 C16 S2 103.3(7) . . ?
S2A C16 S2 23.8(6) . . ?
F4 C16 O6A 75.0(11) . . ?
F5 C16 O6A 85.6(11) . . ?
F6 C16 O6A 167.5(12) . . ?
S2A C16 O6A 96.7(12) . . ?
S2 C16 O6A 73.5(9) . . ?
C1 N1 C5 118.1(6) . . ?
C1 N1 Fe1 114.3(5) . . ?
C5 N1 Fe1 126.3(5) . . ?
C8 N3 C9 106.8(6) . . ?
C8 N3 C7 108.7(6) . . ?
C9 N3 C7 105.1(6) . . ?
C8 N3 Fe1 112.5(4) . . ?
C9 N3 Fe1 112.4(4) . . ?
C7 N3 Fe1 111.0(4) . . ?
C2 N2 C10 119.0(6) . . ?
C2 N2 Fe1 114.0(4) . . ?
C10 N2 Fe1 124.5(5) . . ?
C13 N4 C14 105.4(6) . . ?
C13 N4 C12 106.3(5) . . ?
C14 N4 C12 108.2(5) . . ?
C13 N4 Fe1 111.9(4) . . ?
C14 N4 Fe1 113.6(4) . . ?
C12 N4 Fe1 111.1(4) . . ?

loop_
_geom_bond_atom_site_label_1
_geom_bond_atom_site_label_2
_geom_bond_distance
_geom_bond_site_symmetry_2
_geom_bond_publ_flag
Fe1 O1 2.114(4) . ?
Fe1 O4 2.128(4) . ?
Fe1 N2 2.215(5) . ?
Fe1 N1 2.229(6) . ?
Fe1 N4 2.303(6) . ?
Fe1 N3 2.310(5) . ?
S1 S1A 0.86(2) . ?
S1 O2 1.406(6) . ?
S1 O3 1.446(7) . ?
S1 O1 1.468(5) . ?
S1 C15 1.809(10) . ?
S1A C15 1.342(17) . ?
S1A O2 1.512(17) . ?
S1A O1 1.525(16) . ?
S1A F1 1.78(3) . ?
S2 S2A 0.718(16) . ?
S2 O5 1.357(8) . ?
S2 O6 1.445(11) . ?
S2 O4 1.452(5) . ?
S2 C16 1.777(10) . ?
S2 O5A 2.03(3) . ?
S2 O6A 2.19(2) . ?
S2A O5 1.343(13) . ?
S2A O5A 1.33(3) . ?
S2A O4 1.435(12) . ?
S2A C16 1.669(13) . ?
S2A O6 2.15(2) . ?
S2A F6 2.041(18) . ?
F1 C15 1.357(11) . ?
F2 C15 1.330(10) . ?
F3 C15 1.339(10) . ?
F4 C16 1.242(13) . ?
F5 C16 1.290(11) . ?
F6 O5A 1.39(3) . ?
F6 C16 1.516(16) . ?
O6 O6A 1.57(2) . ?
O6A C16 1.88(3) . ?
C1 N1 1.287(9) . ?
C1 C2 1.497(10) . ?
C1 C3 1.475(11) . ?
C2 N2 1.275(10) . ?
C2 C4 1.505(10) . ?
C12 N4 1.489(9) . ?
C12 C11 1.516(11) . ?
C9 N3 1.487(9) . ?
C11 C10 1.501(12) . ?
C8 N3 1.480(9) . ?
C10 N2 1.495(9) . ?
C13 N4 1.473(9) . ?
C6 C7 1.531(12) . ?
C6 C5 1.511(11) . ?
C7 N3 1.508(9) . ?
C14 N4 1.506(9) . ?
C5 N1 1.457(9) . ?
